data_2201505
loop_
_publ_author_name
'Vald\'es-Mart\'inez, Jes\'us'
'Salazar-Mendoza, Domingo'
'Toscano, Rub\'en A.'

_publ_section_title
;
 Di-\m-chloro-bis[(2,2':6,2''-terpyridine)copper(II)] diperchlorate
;
_journal_issue 12
_journal_name_full 'Acta Crystallographica Section E'
_journal_page_first m712
_journal_page_last m714
_journal_paper_doi 10.1107/S1600536802020470
_journal_volume 58
_journal_year 2002
_chemical_formula_iupac '[Cu2 Cl2 (C15 H11 N3)2] (Cl O4)2'
_chemical_formula_moiety 'C30 H22 Cl2 Cu2 N6, 2(Cl O4)'
_chemical_formula_sum 'C30 H22 Cl4 Cu2 N6 O8'
_chemical_formula_weight 863.42
_chemical_name_systematic
;
Di-\m-chloro-bis[(2,2':6,2''-terpyridine)copper(II)] diperchlorate
;
_space_group_IT_number 14
_symmetry_cell_setting monoclinic
_symmetry_space_group_name_Hall '-P 2yn'
_symmetry_space_group_name_H-M 'P 1 21/n 1'
_atom_sites_solution_hydrogens geom
_atom_sites_solution_primary direct
_atom_sites_solution_secondary difmap
_audit_creation_method SHELXL-97
_cell_angle_alpha 90.00
_cell_angle_beta 105.760(10)
_cell_angle_gamma 90.00
_cell_formula_units_Z 2
_cell_length_a 7.4390(10)
_cell_length_b 24.387(4)
_cell_length_c 9.1960(10)
_cell_measurement_reflns_used 46
_cell_measurement_temperature 293(2)
_cell_measurement_theta_max 12.54
_cell_measurement_theta_min 4.66
_cell_volume 1605.6(4)
_computing_cell_refinement XSCANS
_computing_data_collection 'XSCANS (Siemens, 1993)'
_computing_data_reduction XSCANS
_computing_molecular_graphics 'PLATON (Spek, 1999) and MERCURY (Version 1.1; Bruno et al., 2002)'
_computing_publication_material 'SHELXL97 and PLATON (Spek, 1999)'
_computing_structure_refinement 'SHELXL97 (Sheldrick, 1997)'
_computing_structure_solution 'SHELXS97 (Sheldrick, 1997)'
_diffrn_ambient_temperature 293(2)
_diffrn_measured_fraction_theta_full 0.974
_diffrn_measured_fraction_theta_max 0.974
_diffrn_measurement_device_type 'Siemens P4/PC'
_diffrn_measurement_method \w-2\q
_diffrn_radiation_monochromator graphite
_diffrn_radiation_source 'fine-focus sealed tube'
_diffrn_radiation_type MoK\a
_diffrn_radiation_wavelength 0.71073
_diffrn_reflns_av_R_equivalents 0.0783
_diffrn_reflns_av_sigmaI/netI 0.0872
_diffrn_reflns_limit_h_max 8
_diffrn_reflns_limit_h_min 0
_diffrn_reflns_limit_k_max 29
_diffrn_reflns_limit_k_min 0
_diffrn_reflns_limit_l_max 10
_diffrn_reflns_limit_l_min -10
_diffrn_reflns_number 3043
_diffrn_reflns_theta_full 25.00
_diffrn_reflns_theta_max 25.00
_diffrn_reflns_theta_min 1.67
_diffrn_standards_decay_% 3.48
_diffrn_standards_interval_count 97
_diffrn_standards_number 3
_exptl_absorpt_coefficient_mu 1.720
_exptl_absorpt_correction_T_max 0.533
_exptl_absorpt_correction_T_min 0.435
_exptl_absorpt_correction_type '\y scan'
_exptl_absorpt_process_details '(North et al., 1968)'
_exptl_crystal_colour blue
_exptl_crystal_density_diffrn 1.786
_exptl_crystal_density_method 'not measured'
_exptl_crystal_description 'truncated pyramid'
_exptl_crystal_F_000 868
_exptl_crystal_size_max 0.32
_exptl_crystal_size_mid 0.20
_exptl_crystal_size_min 0.18
_refine_diff_density_max 0.464
_refine_diff_density_min -0.654
_refine_ls_extinction_coef 0.0094(11)
_refine_ls_extinction_expression Fc^*^=kFc[1+0.001xFc^2^\l^3^/sin(2\q)]^-1/4^
_refine_ls_extinction_method SHELXL97
_refine_ls_goodness_of_fit_ref 1.072
_refine_ls_hydrogen_treatment noref
_refine_ls_matrix_type full
_refine_ls_number_parameters 227
_refine_ls_number_reflns 2818
_refine_ls_number_restraints 0
_refine_ls_restrained_S_all 1.072
_refine_ls_R_factor_all 0.1045
_refine_ls_R_factor_gt 0.0602
_refine_ls_shift/su_max <0.001
_refine_ls_shift/su_mean 0.000
_refine_ls_structure_factor_coef Fsqd
_refine_ls_weighting_details 'calc w = 1/[\s^2^(Fo^2^)+(0.0670P)^2^+2.0508P] where P = (Fo^2^+2Fc^2^)/3'
_refine_ls_weighting_scheme calc
_refine_ls_wR_factor_gt 0.1420
_refine_ls_wR_factor_ref 0.1726
_reflns_number_gt 1856
_reflns_number_total 2818
_reflns_threshold_expression I>2\s(I)
_cod_data_source_file lh6012.cif
_cod_data_source_block I
_cod_original_sg_symbol_H-M 'P 21/n'
_cod_database_code 2201505
_cod_database_fobs_code 2201505

loop_
_symmetry_equiv_pos_as_xyz
'x, y, z'
'-x+1/2, y+1/2, -z+1/2'
'-x, -y, -z'
'x-1/2, -y-1/2, z-1/2'

loop_
_atom_site_label
_atom_site_fract_x
_atom_site_fract_y
_atom_site_fract_z
_atom_site_U_iso_or_equiv
_atom_site_adp_type
_atom_site_calc_flag
_atom_site_refinement_flags
_atom_site_occupancy
_atom_site_disorder_assembly
_atom_site_disorder_group
_atom_site_type_symbol
Cu 0.23258(13) 0.01644(4) 0.03173(10) 0.0379(3) Uani d . 1 . . Cu
Cl1 0.0204(3) 0.00230(8) -0.1879(2) 0.0450(5) Uani d . 1 . . Cl
N1 0.4336(9) 0.0292(3) 0.2129(7) 0.0411(15) Uani d . 1 . . N
C2 0.5324(10) -0.0141(3) 0.2807(8) 0.0402(16) Uani d . 1 . . C
C3 0.6779(12) -0.0047(4) 0.4129(10) 0.058(2) Uani d . 1 . . C
H3 0.7493 -0.0352 0.4641 0.069 Uiso d R 1 . . H
C4 0.7176(13) 0.0467(4) 0.4679(10) 0.061(3) Uani d . 1 . . C
H4 0.8197 0.0529 0.5560 0.073 Uiso d R 1 . . H
C5 0.6073(13) 0.0909(4) 0.3949(9) 0.056(2) Uani d . 1 . . C
H5 0.6293 0.1275 0.4343 0.067 Uiso d R 1 . . H
C6 0.4651(11) 0.0807(3) 0.2633(9) 0.0426(17) Uani d . 1 . . C
N11 0.3365(9) -0.0608(3) 0.0675(7) 0.0422(14) Uani d . 1 . . N
C12 0.4718(11) -0.0661(3) 0.2019(9) 0.0436(17) Uani d . 1 . . C
C13 0.5396(13) -0.1173(4) 0.2539(12) 0.059(2) Uani d . 1 . . C
H13 0.6324 -0.1207 0.3491 0.071 Uiso d R 1 . . H
C14 0.4735(15) -0.1640(4) 0.1689(12) 0.063(3) Uani d . 1 . . C
H14 0.5202 -0.1997 0.2044 0.075 Uiso d R 1 . . H
C15 0.3426(15) -0.1578(4) 0.0344(12) 0.063(2) Uani d . 1 . . C
H15 0.2960 -0.1893 -0.0267 0.076 Uiso d R 1 . . H
C16 0.2767(13) -0.1065(3) -0.0132(10) 0.0477(19) Uani d . 1 . . C
H16 0.1835 -0.1028 -0.1081 0.057 Uiso d R 1 . . H
N21 0.2278(10) 0.0987(2) 0.0379(8) 0.0435(15) Uani d . 1 . . N
C22 0.3441(11) 0.1211(3) 0.1650(9) 0.0435(18) Uani d . 1 . . C
C23 0.3512(14) 0.1773(3) 0.1895(12) 0.059(2) Uani d . 1 . . C
H23 0.4363 0.1923 0.2783 0.071 Uiso d R 1 . . H
C24 0.2385(18) 0.2100(4) 0.0881(14) 0.076(3) Uani d . 1 . . C
H24 0.2360 0.2486 0.1079 0.091 Uiso d R 1 . . H
C25 0.1264(17) 0.1892(4) -0.0421(14) 0.077(3) Uani d . 1 . . C
H25 0.0532 0.2132 -0.1183 0.093 Uiso d R 1 . . H
C26 0.1205(12) 0.1327(4) -0.0632(10) 0.051(2) Uani d . 1 . . C
H26 0.0374 0.1174 -0.1527 0.061 Uiso d R 1 . . H
Cl2 0.4707(3) -0.32610(8) 0.0479(3) 0.0557(6) Uani d . 1 . . Cl
O1 0.4210(13) -0.3781(3) 0.0939(12) 0.096(3) Uani d . 1 . . O
O2 0.5406(15) -0.3342(4) -0.0808(9) 0.097(3) Uani d . 1 . . O
O3 0.6117(14) -0.3025(3) 0.1638(10) 0.095(3) Uani d . 1 . . O
O4 0.3109(14) -0.2911(3) 0.0107(12) 0.101(3) Uani d . 1 . . O

loop_
_atom_site_aniso_label
_atom_site_aniso_U_11
_atom_site_aniso_U_22
_atom_site_aniso_U_33
_atom_site_aniso_U_12
_atom_site_aniso_U_13
_atom_site_aniso_U_23
Cu 0.0373(5) 0.0396(5) 0.0350(5) 0.0017(4) 0.0068(3) 0.0016(4)
Cl1 0.0444(10) 0.0570(11) 0.0326(9) -0.0011(8) 0.0087(7) 0.0014(7)
N1 0.041(4) 0.043(4) 0.041(3) 0.001(3) 0.013(3) 0.004(3)
C2 0.032(4) 0.053(4) 0.038(4) -0.005(3) 0.013(3) 0.003(3)
C3 0.042(4) 0.092(7) 0.041(4) 0.009(4) 0.014(4) 0.018(4)
C4 0.056(6) 0.079(6) 0.044(4) -0.025(5) 0.006(4) -0.012(4)
C5 0.054(5) 0.070(6) 0.040(4) -0.007(4) 0.005(4) -0.004(4)
C6 0.041(4) 0.049(4) 0.037(4) -0.009(3) 0.010(3) -0.001(3)
N11 0.039(4) 0.046(3) 0.046(4) 0.006(3) 0.019(3) 0.002(3)
C12 0.036(4) 0.055(5) 0.043(4) 0.007(3) 0.016(3) 0.009(3)
C13 0.052(5) 0.050(5) 0.073(6) 0.012(4) 0.012(5) 0.020(4)
C14 0.073(7) 0.041(4) 0.082(7) 0.007(4) 0.033(6) 0.020(4)
C15 0.073(7) 0.044(4) 0.078(6) 0.017(4) 0.031(5) 0.001(4)
C16 0.064(5) 0.033(3) 0.049(4) 0.011(4) 0.019(4) -0.001(3)
N21 0.043(3) 0.034(3) 0.051(4) 0.001(3) 0.009(3) 0.010(3)
C22 0.046(5) 0.040(4) 0.046(4) -0.009(3) 0.017(4) 0.000(3)
C23 0.067(6) 0.035(4) 0.076(6) -0.007(4) 0.021(5) -0.008(4)
C24 0.095(9) 0.037(5) 0.105(9) 0.003(5) 0.043(7) 0.000(5)
C25 0.087(8) 0.057(6) 0.088(8) 0.011(5) 0.023(7) 0.023(5)
C26 0.048(5) 0.051(5) 0.052(5) 0.003(4) 0.011(4) 0.014(4)
Cl2 0.0617(13) 0.0417(10) 0.0548(12) -0.0024(9) 0.0008(10) -0.0017(8)
O1 0.103(7) 0.053(4) 0.130(8) -0.011(4) 0.026(6) 0.017(4)
O2 0.115(7) 0.113(7) 0.062(5) 0.003(6) 0.020(5) 0.009(5)
O3 0.106(7) 0.080(5) 0.077(5) -0.011(5) -0.012(5) -0.019(4)
O4 0.094(7) 0.066(5) 0.126(8) 0.018(4) 0.003(6) 0.002(5)

loop_
_atom_type_symbol
_atom_type_description
_atom_type_scat_dispersion_real
_atom_type_scat_dispersion_imag
_atom_type_scat_source
C C 0.0033 0.0016 'International Tables Vol C Tables 4.2.6.8 and 6.1.1.4'
H H 0.0000 0.0000 'International Tables Vol C Tables 4.2.6.8 and 6.1.1.4'
N N 0.0061 0.0033 'International Tables Vol C Tables 4.2.6.8 and 6.1.1.4'
O O 0.0106 0.0060 'International Tables Vol C Tables 4.2.6.8 and 6.1.1.4'
Cl Cl 0.1484 0.1585 'International Tables Vol C Tables 4.2.6.8 and 6.1.1.4'
Cu Cu 0.3201 1.2651 'International Tables Vol C Tables 4.2.6.8 and 6.1.1.4'

loop_
_geom_angle_atom_site_label_1
_geom_angle_atom_site_label_2
_geom_angle_atom_site_label_3
_geom_angle_site_symmetry_3
_geom_angle
_geom_angle_publ_flag
N1 Cu N21 . 80.3(3) yes
N1 Cu N11 . 80.7(3) yes
N21 Cu N11 . 158.8(3) yes
N1 Cu Cl1 . 174.9(2) yes
N21 Cu Cl1 . 99.6(2) yes
N11 Cu Cl1 . 98.5(2) yes
N1 Cu Cl1 3 93.2(2) yes
N21 Cu Cl1 3 97.7(2) no
N11 Cu Cl1 3 92.67(19) no
Cl1 Cu Cl1 3 91.80(7) yes
Cu Cl1 Cu 3 88.20(7) yes
C6 N1 C2 . 123.8(7) no
C6 N1 Cu . 118.0(5) no
C2 N1 Cu . 118.2(5) no
N1 C2 C3 . 118.0(8) no
N1 C2 C12 . 113.2(6) no
C3 C2 C12 . 128.8(8) no
C4 C3 C2 . 120.7(9) no
C4 C3 H3 . 119.9 no
C2 C3 H3 . 119.4 no
C3 C4 C5 . 119.4(8) no
C3 C4 H4 . 120.2 no
C5 C4 H4 . 120.4 no
C6 C5 C4 . 118.8(8) no
C6 C5 H5 . 120.3 no
C4 C5 H5 . 120.9 no
N1 C6 C5 . 119.2(8) no
N1 C6 C22 . 113.4(7) no
C5 C6 C22 . 127.3(8) no
C16 N11 C12 . 118.0(7) no
C16 N11 Cu . 128.7(6) no
C12 N11 Cu . 112.9(5) no
N11 C12 C13 . 120.5(8) no
N11 C12 C2 . 114.4(7) no
C13 C12 C2 . 125.1(8) no
C12 C13 C14 . 120.3(9) no
C12 C13 H13 . 119.7 no
C14 C13 H13 . 120.0 no
C15 C14 C13 . 118.4(8) no
C15 C14 H14 . 121.0 no
C13 C14 H14 . 120.6 no
C14 C15 C16 . 119.9(9) no
C14 C15 H15 . 119.9 no
C16 C15 H15 . 120.1 no
N11 C16 C15 . 122.9(9) no
N11 C16 H16 . 118.3 no
C15 C16 H16 . 118.9 no
C26 N21 C22 . 117.9(7) no
C26 N21 Cu . 127.7(6) no
C22 N21 Cu . 114.3(5) no
N21 C22 C23 . 121.4(8) no
N21 C22 C6 . 113.5(6) no
C23 C22 C6 . 124.9(8) no
C24 C23 C22 . 119.2(9) no
C24 C23 H23 . 120.7 no
C22 C23 H23 . 120.1 no
C23 C24 C25 . 120.7(9) no
C23 C24 H24 . 119.7 no
C25 C24 H24 . 119.6 no
C24 C25 C26 . 118.8(10) no
C24 C25 H25 . 120.5 no
C26 C25 H25 . 120.7 no
N21 C26 C25 . 121.8(9) no
N21 C26 H26 . 118.8 no
C25 C26 H26 . 119.4 no
O3 Cl2 O1 . 110.1(6) no
O3 Cl2 O4 . 109.9(6) no
O1 Cl2 O4 . 109.8(6) no
O3 Cl2 O2 . 108.7(6) no
O1 Cl2 O2 . 107.9(6) no
O4 Cl2 O2 . 110.5(6) no

loop_
_geom_bond_atom_site_label_1
_geom_bond_atom_site_label_2
_geom_bond_site_symmetry_2
_geom_bond_distance
_geom_bond_publ_flag
Cu N1 . 1.938(6) yes
Cu N21 . 2.008(6) yes
Cu N11 . 2.028(6) yes
Cu Cl1 . 2.227(2) yes
Cu Cl1 3 2.698(2) yes
Cl1 Cu 3 2.698(2) no
N1 C6 . 1.338(10) no
N1 C2 . 1.339(10) no
C2 C3 . 1.410(11) no
C2 C12 . 1.470(11) no
C3 C4 . 1.354(14) no
C3 H3 . 0.9600 no
C4 C5 . 1.410(14) no
C4 H4 . 0.9600 no
C5 C6 . 1.396(11) no
C5 H5 . 0.9599 no
C6 C22 . 1.469(11) no
N11 C16 . 1.346(10) no
N11 C12 . 1.372(10) no
C12 C13 . 1.383(11) no
C13 C14 . 1.393(14) no
C13 H13 . 0.9600 no
C14 C15 . 1.359(15) no
C14 H14 . 0.9599 no
C15 C16 . 1.371(11) no
C15 H15 . 0.9600 no
C16 H16 . 0.9600 no
N21 C26 . 1.335(10) no
N21 C22 . 1.364(10) no
C22 C23 . 1.387(11) no
C23 C24 . 1.336(15) no
C23 H23 . 0.9600 no
C24 C25 . 1.357(16) no
C24 H24 . 0.9599 no
C25 C26 . 1.393(14) no
C25 H25 . 0.9599 no
C26 H26 . 0.9600 no
Cl2 O3 . 1.400(8) no
Cl2 O1 . 1.417(8) no
Cl2 O4 . 1.427(9) no
Cl2 O2 . 1.430(10) no

loop_
_geom_torsion_atom_site_label_1
_geom_torsion_atom_site_label_2
_geom_torsion_atom_site_label_3
_geom_torsion_atom_site_label_4
_geom_torsion_site_symmetry_1
_geom_torsion_site_symmetry_4
_geom_torsion
_geom_torsion_publ_flag
N21 Cu Cl1 Cu . 3 -98.1(2) no
N11 Cu Cl1 Cu . 3 92.97(19) no
Cl1 Cu Cl1 Cu 3 3 0.0 no
N21 Cu N1 C6 . . 5.3(6) no
N11 Cu N1 C6 . . 175.9(6) no
Cl1 Cu N1 C6 3 . -92.0(6) no
N21 Cu N1 C2 . . -174.9(6) no
N11 Cu N1 C2 . . -4.4(6) no
Cl1 Cu N1 C2 3 . 87.8(6) no
C6 N1 C2 C3 . . 0.1(11) no
Cu N1 C2 C3 . . -179.7(5) no
C6 N1 C2 C12 . . -179.2(7) no
Cu N1 C2 C12 . . 1.0(9) no
N1 C2 C3 C4 . . -0.9(12) no
C12 C2 C3 C4 . . 178.2(8) no
C2 C3 C4 C5 . . 2.3(14) no
C3 C4 C5 C6 . . -2.9(14) no
C2 N1 C6 C5 . . -0.7(12) no
Cu N1 C6 C5 . . 179.1(6) no
C2 N1 C6 C22 . . 177.1(7) no
Cu N1 C6 C22 . . -3.2(9) no
C4 C5 C6 N1 . . 2.0(13) no
C4 C5 C6 C22 . . -175.4(9) no
N1 Cu N11 C16 . . 179.2(8) no
N21 Cu N11 C16 . . -154.3(8) no
Cl1 Cu N11 C16 . . -5.9(7) no
Cl1 Cu N11 C16 3 . 86.4(7) no
N1 Cu N11 C12 . . 7.0(5) no
N21 Cu N11 C12 . . 33.5(11) no
Cl1 Cu N11 C12 . . -178.1(5) no
Cl1 Cu N11 C12 3 . -85.9(5) no
C16 N11 C12 C13 . . -1.9(12) no
Cu N11 C12 C13 . . 171.2(7) no
C16 N11 C12 C2 . . 178.5(7) no
Cu N11 C12 C2 . . -8.4(8) no
N1 C2 C12 N11 . . 5.0(10) yes
C3 C2 C12 N11 . . -174.1(7) no
N1 C2 C12 C13 . . -174.5(8) no
C3 C2 C12 C13 . . 6.3(14) no
N11 C12 C13 C14 . . 1.2(14) no
C2 C12 C13 C14 . . -179.3(9) no
C12 C13 C14 C15 . . 0.4(16) no
C13 C14 C15 C16 . . -1.1(16) no
C12 N11 C16 C15 . . 1.2(13) no
Cu N11 C16 C15 . . -170.7(7) no
C14 C15 C16 N11 . . 0.3(16) no
N1 Cu N21 C26 . . 176.4(8) no
N11 Cu N21 C26 . . 149.9(8) no
Cl1 Cu N21 C26 . . 1.6(8) no
Cl1 Cu N21 C26 3 . -91.6(8) no
N1 Cu N21 C22 . . -6.5(6) no
N11 Cu N21 C22 . . -33.1(12) no
Cl1 Cu N21 C22 . . 178.6(6) no
Cl1 Cu N21 C22 3 . 85.4(6) no
C26 N21 C22 C23 . . 0.1(13) no
Cu N21 C22 C23 . . -177.2(7) no
C26 N21 C22 C6 . . -176.0(8) no
Cu N21 C22 C6 . . 6.7(9) no
N1 C6 C22 N21 . . -2.5(11) yes
C5 C6 C22 N21 . . 175.1(9) no
N1 C6 C22 C23 . . -178.4(8) no
C5 C6 C22 C23 . . -0.9(15) no
N21 C22 C23 C24 . . 1.6(15) no
C6 C22 C23 C24 . . 177.3(10) no
C22 C23 C24 C25 . . -4.1(18) no
C23 C24 C25 C26 . . 4.8(19) no
C22 N21 C26 C25 . . 0.6(14) no
Cu N21 C26 C25 . . 177.5(8) no
C24 C25 C26 N21 . . -3.0(17) no
